data_4516533
loop_
_publ_author_name
'Shi, Ming W.'
'Thomas, Sajesh P.'
'Koutsantonis, George A.'
'Spackman, Mark A.'

_publ_section_title
;
 Supramolecular Recognition and Energy Frameworks in Host--Guest Complexes
 of 18-Crown-6 and Sulfonamides
;
_journal_issue 12
_journal_name_full 'Crystal Growth &amp; Design'
_journal_page_first 5892
_journal_paper_doi 10.1021/acs.cgd.5b01316
_journal_volume 15
_journal_year 2015
_chemical_formula_moiety 'C6 H7 N O2 S, C12 H24 O6'
_chemical_formula_sum 'C18 H31 N O8 S'
_chemical_formula_weight 421.50
_chemical_name_systematic '18-crown-6: benzene sulfonamide 1:1 cocrystal'
_space_group_crystal_system monoclinic
_space_group_IT_number 14
_space_group_name_Hall '-P 2yn'
_space_group_name_H-M_alt 'P 1 21/n 1'
_atom_sites_solution_hydrogens geom
_atom_sites_solution_primary direct
_atom_sites_solution_secondary difmap
_audit_creation_date 2014-07-19
_audit_creation_method
;
Olex2 1.2
(compiled 2013.12.10 svn.r2850 for OlexSys, GUI svn.r4736)
;
_cell_angle_alpha 90.00
_cell_angle_beta 95.397(5)
_cell_angle_gamma 90.00
_cell_formula_units_Z 4
_cell_length_a 8.3069(5)
_cell_length_b 16.5244(8)
_cell_length_c 15.5695(7)
_cell_measurement_temperature 100(1)
_cell_volume 2127.70(19)
_computing_molecular_graphics 'Olex2 (Dolomanov et al., 2009)'
_computing_publication_material 'Olex2 (Dolomanov et al., 2009)'
_computing_structure_refinement 'olex2.refine (Bourhis et al., 2013)'
_computing_structure_solution 'SIR97 (Burla et al., 2007)'
_diffrn_ambient_temperature 100(1)
_diffrn_measured_fraction_theta_full 1.000
_diffrn_measured_fraction_theta_max 1.000
_diffrn_measurement_device_type 'Oxford Xcalibur,Eos(Nova) CCD detector'
_diffrn_measurement_method '\w scans'
_diffrn_radiation_monochromator graphite
_diffrn_radiation_type MoK\a
_diffrn_radiation_wavelength 0.71073
_diffrn_reflns_av_R_equivalents 0.0811
_diffrn_reflns_av_unetI/netI 0.0934
_diffrn_reflns_limit_h_max 10
_diffrn_reflns_limit_h_min -10
_diffrn_reflns_limit_k_max 21
_diffrn_reflns_limit_k_min -20
_diffrn_reflns_limit_l_max 16
_diffrn_reflns_limit_l_min -19
_diffrn_reflns_number 16336
_diffrn_reflns_theta_full 27.00
_diffrn_reflns_theta_max 27.00
_diffrn_reflns_theta_min 1.80
_diffrn_source 'fine-focus sealed tube'
_exptl_absorpt_coefficient_mu 0.195
_exptl_absorpt_correction_T_max 0.9846
_exptl_absorpt_correction_T_min 0.9474
_exptl_absorpt_correction_type multi-scan
_exptl_absorpt_process_details 'CrysAlis RED (Oxford Diffraction,2009)'
_exptl_crystal_colour colourless
_exptl_crystal_colour_primary colourless
_exptl_crystal_density_diffrn 1.316
_exptl_crystal_density_method 'not measured'
_exptl_crystal_description plate
_exptl_crystal_F_000 904
_exptl_crystal_recrystallization_method 'Fast evaporation from ethanol'
_exptl_crystal_size_max 0.28
_exptl_crystal_size_mid 0.21
_exptl_crystal_size_min 0.08
_refine_diff_density_max 0.331
_refine_diff_density_min -0.386
_refine_diff_density_rms 0.066
_refine_ls_extinction_method none
_refine_ls_goodness_of_fit_ref 1.017
_refine_ls_hydrogen_treatment mixed
_refine_ls_matrix_type full
_refine_ls_number_parameters 355
_refine_ls_number_reflns 4647
_refine_ls_number_restraints 0
_refine_ls_restrained_S_all 1.017
_refine_ls_R_factor_all 0.0993
_refine_ls_R_factor_gt 0.0584
_refine_ls_shift/su_max 0.001
_refine_ls_shift/su_mean 0.000
_refine_ls_structure_factor_coef Fsqd
_refine_ls_weighting_details 'calc w=1/[\s^2^(Fo^2^)+(0.0322P)^2^+0.0000P] where P=(Fo^2^+2Fc^2^)/3'
_refine_ls_weighting_scheme calc
_refine_ls_wR_factor_gt 0.1002
_refine_ls_wR_factor_ref 0.1167
_reflns_number_gt 3091
_reflns_number_total 4647
_reflns_threshold_expression >2\s(I)
_cod_data_source_file cg5b01316_si_001.cif
_cod_data_source_block bsa11
_cod_original_cell_volume 2127.7(2)
_cod_database_code 4516533
_olex2_refinement_description
;
1. Fixed Uiso
 At 1.2 times of:
  All H(H,H) groups, All C(H) groups
2.a Aromatic/amide H refined with riding coordinates:
 C18(H18), C17(H17), C14(H14), C16(H16), C15(H15)
;

loop_
_space_group_symop_id
_space_group_symop_operation_xyz
1 'x, y, z'
2 '-x+1/2, y+1/2, -z+1/2'
3 '-x, -y, -z'
4 'x-1/2, -y-1/2, z-1/2'

loop_
_atom_site_label
_atom_site_type_symbol
_atom_site_fract_x
_atom_site_fract_y
_atom_site_fract_z
_atom_site_U_iso_or_equiv
_atom_site_adp_type
_atom_site_occupancy
_atom_site_symmetry_multiplicity
_atom_site_calc_flag
_atom_site_refinement_flags_posn
S1 S 1.04980(8) 0.21275(3) 0.74966(4) 0.01782(17) Uani 1 1 d .
O7 O 1.1635(2) 0.20885(9) 0.82475(11) 0.0228(4) Uani 1 1 d .
O8 O 1.1062(2) 0.20698(9) 0.66534(10) 0.0234(4) Uani 1 1 d .
O2 O 1.1235(2) 0.44267(9) 0.88056(10) 0.0229(4) Uani 1 1 d .
O5 O 0.6660(2) 0.30250(10) 0.62720(11) 0.0245(4) Uani 1 1 d .
O3 O 1.1825(2) 0.43642(9) 0.69917(11) 0.0242(4) Uani 1 1 d .
O4 O 0.9214(2) 0.39775(9) 0.56776(10) 0.0230(4) Uani 1 1 d .
O1 O 0.8785(2) 0.33452(9) 0.93273(11) 0.0247(4) Uani 1 1 d .
O6 O 0.6092(2) 0.31976(10) 0.80737(11) 0.0263(4) Uani 1 1 d .
C13 C 0.9127(3) 0.13172(13) 0.75738(15) 0.0174(5) Uani 1 1 d .
C18 C 0.8864(3) 0.10029(14) 0.83758(16) 0.0207(6) Uani 1 1 d .
H18 H 0.9408 0.1216 0.8874 0.025 Uiso 1 1 calc R
N1 N 0.9533(3) 0.29530(12) 0.75473(15) 0.0186(5) Uani 1 1 d .
C6 C 1.0890(4) 0.40004(16) 0.55637(17) 0.0249(6) Uani 1 1 d .
C17 C 0.7789(3) 0.03711(13) 0.84275(17) 0.0234(6) Uani 1 1 d .
H17 H 0.7619 0.0156 0.8964 0.028 Uiso 1 1 calc R
C14 C 0.8309(3) 0.10033(14) 0.68400(16) 0.0247(6) Uani 1 1 d .
H14 H 0.8485 0.1213 0.6303 0.030 Uiso 1 1 calc R
C16 C 0.6964(3) 0.00557(14) 0.76945(17) 0.0257(6) Uani 1 1 d .
H16 H 0.6240 -0.0369 0.7735 0.031 Uiso 1 1 calc R
C2 C 1.1429(4) 0.39104(16) 0.95285(18) 0.0261(7) Uani 1 1 d .
C8 C 0.6677(4) 0.33242(16) 0.54137(17) 0.0258(6) Uani 1 1 d .
C7 C 0.8388(4) 0.33483(15) 0.51953(17) 0.0248(6) Uani 1 1 d .
C1 C 0.9844(4) 0.38079(16) 0.98970(17) 0.0291(7) Uani 1 1 d .
C4 C 1.2470(4) 0.49498(17) 0.75925(19) 0.0312(7) Uani 1 1 d .
C15 C 0.7219(3) 0.03735(15) 0.68999(17) 0.0291(7) Uani 1 1 d .
H15 H 0.6660 0.0165 0.6403 0.035 Uiso 1 1 calc R
C11 C 0.6128(4) 0.28653(17) 0.89121(19) 0.0303(7) Uani 1 1 d .
C9 C 0.5107(4) 0.3099(2) 0.6593(2) 0.0322(7) Uani 1 1 d .
C5 C 1.1675(4) 0.46458(16) 0.61304(17) 0.0265(7) Uani 1 1 d .
C12 C 0.7148(4) 0.33832(17) 0.95297(19) 0.0304(7) Uani 1 1 d .
C10 C 0.5156(4) 0.27121(19) 0.7460(2) 0.0342(7) Uani 1 1 d .
C3 C 1.2738(4) 0.45669(19) 0.84646(19) 0.0315(7) Uani 1 1 d .
H4A H 1.172(3) 0.5431(14) 0.7606(15) 0.024(7) Uiso 1 1 d .
H5A H 1.274(3) 0.4806(13) 0.5990(15) 0.019(7) Uiso 1 1 d .
H12A H 0.676(3) 0.3940(14) 0.9474(15) 0.023 Uiso 1 1 d R
H9A H 0.434(3) 0.2788(13) 0.6223(15) 0.023 Uiso 1 1 d R
H7A H 0.842(3) 0.3448(13) 0.4568(16) 0.021(7) Uiso 1 1 d .
H2A H 1.190(3) 0.3409(14) 0.9392(15) 0.026(7) Uiso 1 1 d .
H7B H 0.893(3) 0.2805(14) 0.5343(15) 0.024(7) Uiso 1 1 d .
H2B H 1.219(3) 0.4140(13) 0.9980(16) 0.021(7) Uiso 1 1 d .
H8A H 0.596(3) 0.2945(13) 0.4989(15) 0.020(6) Uiso 1 1 d .
H3A H 1.334(3) 0.4075(15) 0.8425(16) 0.027(7) Uiso 1 1 d .
H10A H 0.406(3) 0.2682(15) 0.7599(17) 0.035(8) Uiso 1 1 d .
H8B H 0.618(3) 0.3851(14) 0.5373(15) 0.025(7) Uiso 1 1 d .
H12B H 0.711(3) 0.3200(15) 1.0132(19) 0.045(9) Uiso 1 1 d .
H4B H 1.350(4) 0.5132(15) 0.7447(17) 0.040(9) Uiso 1 1 d .
H11A H 0.501(3) 0.2881(13) 0.9060(17) 0.030(8) Uiso 1 1 d .
H1A H 0.999(3) 0.3557(14) 1.0461(16) 0.027(7) Uiso 1 1 d .
H6A H 1.107(3) 0.4117(14) 0.4958(17) 0.030(7) Uiso 1 1 d .
H1B H 0.931(3) 0.4348(15) 1.0005(16) 0.032(7) Uiso 1 1 d .
H1C H 0.878(3) 0.3056(13) 0.7122(16) 0.020(7) Uiso 1 1 d .
H11B H 0.655(3) 0.2339(14) 0.8933(15) 0.026(7) Uiso 1 1 d .
H6B H 1.140(3) 0.3460(15) 0.5728(16) 0.031(7) Uiso 1 1 d .
H3B H 1.342(3) 0.4932(14) 0.8867(16) 0.034(8) Uiso 1 1 d .
H5B H 1.104(3) 0.5145(14) 0.6087(15) 0.028(7) Uiso 1 1 d .
H10B H 0.558(4) 0.2174(17) 0.7456(18) 0.049(10) Uiso 1 1 d .
H9B H 0.487(3) 0.3658(15) 0.6633(15) 0.029(8) Uiso 1 1 d .
H1D H 0.931(3) 0.3084(14) 0.8069(18) 0.032(8) Uiso 1 1 d .

loop_
_atom_site_aniso_label
_atom_site_aniso_U_11
_atom_site_aniso_U_22
_atom_site_aniso_U_33
_atom_site_aniso_U_23
_atom_site_aniso_U_13
_atom_site_aniso_U_12
S1 0.0185(3) 0.0191(3) 0.0160(3) 0.0013(2) 0.0022(3) -0.0021(3)
O7 0.0196(10) 0.0286(10) 0.0196(9) 0.0027(7) -0.0011(8) -0.0026(8)
O8 0.0284(11) 0.0251(10) 0.0183(9) -0.0005(7) 0.0111(9) -0.0027(8)
O2 0.0263(11) 0.0242(10) 0.0178(9) 0.0034(7) 0.0003(9) 0.0029(8)
O5 0.0188(10) 0.0320(10) 0.0224(10) -0.0005(8) 0.0008(9) 0.0005(8)
O3 0.0277(11) 0.0226(10) 0.0223(10) 0.0025(7) 0.0026(9) -0.0050(8)
O4 0.0259(11) 0.0243(10) 0.0184(10) -0.0048(7) 0.0005(9) 0.0025(8)
O1 0.0300(11) 0.0251(10) 0.0197(10) -0.0033(7) 0.0069(9) -0.0014(8)
O6 0.0250(11) 0.0293(10) 0.0256(10) 0.0001(8) 0.0083(9) -0.0062(8)
C13 0.0190(14) 0.0142(12) 0.0187(13) 0.0000(10) 0.0009(12) 0.0027(10)
C18 0.0262(15) 0.0198(13) 0.0160(13) -0.0025(10) 0.0025(12) 0.0015(11)
N1 0.0230(13) 0.0172(11) 0.0158(12) 0.0005(9) 0.0030(11) -0.0003(9)
C6 0.0275(16) 0.0298(16) 0.0185(15) 0.0037(12) 0.0082(13) 0.0040(13)
C17 0.0302(16) 0.0175(13) 0.0241(14) 0.0038(11) 0.0109(13) 0.0002(11)
C14 0.0321(17) 0.0240(14) 0.0184(14) 0.0030(11) 0.0035(13) -0.0039(12)
C16 0.0291(16) 0.0161(13) 0.0327(16) -0.0013(11) 0.0072(14) -0.0042(11)
C2 0.0337(18) 0.0228(15) 0.0200(15) -0.0022(11) -0.0068(14) 0.0058(13)
C8 0.0328(17) 0.0225(15) 0.0202(15) -0.0009(11) -0.0069(14) 0.0046(13)
C7 0.0386(18) 0.0207(14) 0.0146(14) -0.0031(11) 0.0007(13) 0.0027(12)
C1 0.048(2) 0.0224(15) 0.0164(15) -0.0013(11) 0.0019(15) -0.0002(14)
C4 0.0330(18) 0.0282(16) 0.0330(17) -0.0040(13) 0.0061(15) -0.0157(14)
C15 0.0327(17) 0.0272(15) 0.0262(15) -0.0025(12) -0.0027(14) -0.0118(13)
C11 0.0306(18) 0.0289(16) 0.0338(17) 0.0095(13) 0.0152(15) 0.0026(14)
C9 0.0198(16) 0.0411(19) 0.0350(18) -0.0112(14) -0.0014(15) 0.0002(14)
C5 0.0284(17) 0.0279(16) 0.0244(15) 0.0092(12) 0.0085(14) -0.0037(13)
C12 0.0395(19) 0.0289(16) 0.0247(16) 0.0035(12) 0.0127(15) 0.0068(14)
C10 0.0208(17) 0.0414(19) 0.0416(19) -0.0076(15) 0.0084(16) -0.0104(14)
C3 0.0235(16) 0.0401(18) 0.0303(17) -0.0058(14) 0.0001(14) -0.0034(14)

loop_
_atom_type_symbol
_atom_type_description
_atom_type_scat_dispersion_real
_atom_type_scat_dispersion_imag
_atom_type_scat_source
C C 0.0033 0.0016 'International Tables Vol C Tables 4.2.6.8 and 6.1.1.4'
H H 0.0000 0.0000 'International Tables Vol C Tables 4.2.6.8 and 6.1.1.4'
N N 0.0061 0.0033 'International Tables Vol C Tables 4.2.6.8 and 6.1.1.4'
O O 0.0106 0.0060 'International Tables Vol C Tables 4.2.6.8 and 6.1.1.4'
S S 0.1246 0.1234 'International Tables Vol C Tables 4.2.6.8 and 6.1.1.4'

loop_
_geom_angle_atom_site_label_1
_geom_angle_atom_site_label_2
_geom_angle_atom_site_label_3
_geom_angle
O7 S1 O8 119.68(11)
O7 S1 C13 106.82(10)
O7 S1 N1 107.16(11)
O8 S1 C13 106.20(11)
O8 S1 N1 108.17(11)
N1 S1 C13 108.40(12)
C2 O2 C3 111.0(2)
C8 O5 C9 112.7(2)
C5 O3 C4 113.3(2)
C6 O4 C7 112.58(19)
C1 O1 C12 112.8(2)
C11 O6 C10 111.3(2)
C18 C13 S1 120.07(19)
C14 C13 S1 120.01(18)
C14 C13 C18 119.9(2)
C13 C18 H18 120.2
C17 C18 C13 119.5(2)
C17 C18 H18 120.2
S1 N1 H1C 116.9(15)
S1 N1 H1D 114.1(17)
H1C N1 H1D 117(2)
O4 C6 C5 108.9(2)
O4 C6 H6A 111.1(16)
O4 C6 H6B 109.8(14)
C5 C6 H6A 109.2(15)
C5 C6 H6B 109.3(14)
H6A C6 H6B 108.5(19)
C18 C17 H17 119.6
C16 C17 C18 120.8(2)
C16 C17 H17 119.6
C13 C14 H14 119.9
C13 C14 C15 120.1(2)
C15 C14 H14 119.9
C17 C16 H16 120.2
C17 C16 C15 119.5(2)
C15 C16 H16 120.2
O2 C2 C1 109.7(2)
O2 C2 H2A 111.6(15)
O2 C2 H2B 110.9(14)
C1 C2 H2A 112.6(15)
C1 C2 H2B 107.7(14)
H2A C2 H2B 104(2)
O5 C8 C7 108.4(2)
O5 C8 H8A 109.0(13)
O5 C8 H8B 109.4(14)
C7 C8 H8A 111.6(13)
C7 C8 H8B 111.9(15)
H8A C8 H8B 106.3(19)
O4 C7 C8 108.8(2)
O4 C7 H7A 110.0(13)
O4 C7 H7B 110.1(14)
C8 C7 H7A 109.9(15)
C8 C7 H7B 109.5(14)
H7A C7 H7B 108.6(18)
O1 C1 C2 109.8(2)
O1 C1 H1A 110.9(15)
O1 C1 H1B 108.8(15)
C2 C1 H1A 110.7(16)
C2 C1 H1B 112.2(15)
H1A C1 H1B 104(2)
O3 C4 C3 109.0(2)
O3 C4 H4A 110.7(14)
O3 C4 H4B 110.5(17)
C3 C4 H4A 110.6(14)
C3 C4 H4B 106.9(17)
H4A C4 H4B 109(2)
C14 C15 H15 119.9
C16 C15 C14 120.1(3)
C16 C15 H15 119.9
O6 C11 C12 109.5(2)
O6 C11 H11A 105.6(15)
O6 C11 H11B 111.6(15)
C12 C11 H11A 109.1(15)
C12 C11 H11B 108.9(16)
H11A C11 H11B 112(2)
O5 C9 C10 109.3(2)
O5 C9 H9A 108.1(15)
O5 C9 H9B 108.0(16)
C10 C9 H9A 105.8(14)
C10 C9 H9B 110.3(15)
H9A C9 H9B 115(2)
O3 C5 C6 108.6(2)
O3 C5 H5A 107.7(14)
O3 C5 H5B 110.0(15)
C6 C5 H5A 114.8(14)
C6 C5 H5B 111.0(15)
H5A C5 H5B 104.5(19)
O1 C12 C11 109.2(2)
O1 C12 H12A 109.6(14)
O1 C12 H12B 108.4(17)
C11 C12 H12A 108.8(14)
C11 C12 H12B 111.5(16)
H12A C12 H12B 109(2)
O6 C10 C9 109.4(2)
O6 C10 H10A 110.4(16)
O6 C10 H10B 110.5(18)
C9 C10 H10A 106.4(16)
C9 C10 H10B 111.8(17)
H10A C10 H10B 108(2)
O2 C3 C4 110.3(3)
O2 C3 H3A 111.6(15)
O2 C3 H3B 109.2(15)
C4 C3 H3A 109.5(15)
C4 C3 H3B 109.8(14)
H3A C3 H3B 106(2)

loop_
_geom_bond_atom_site_label_1
_geom_bond_atom_site_label_2
_geom_bond_distance
S1 O7 1.4335(17)
S1 O8 1.4382(16)
S1 C13 1.769(2)
S1 N1 1.588(2)
O2 C2 1.409(3)
O2 C3 1.421(3)
O5 C8 1.426(3)
O5 C9 1.432(3)
O3 C4 1.416(3)
O3 C5 1.414(3)
O4 C6 1.420(3)
O4 C7 1.421(3)
O1 C1 1.413(3)
O1 C12 1.426(3)
O6 C11 1.414(3)
O6 C10 1.422(3)
C13 C18 1.389(3)
C13 C14 1.375(3)
C18 H18 0.9300
C18 C17 1.381(3)
N1 H1C 0.88(2)
N1 H1D 0.88(3)
C6 C5 1.494(4)
C6 H6A 0.99(3)
C6 H6B 1.01(2)
C17 H17 0.9300
C17 C16 1.377(3)
C14 H14 0.9300
C14 C15 1.388(3)
C16 H16 0.9300
C16 C15 1.379(3)
C2 C1 1.495(4)
C2 H2A 0.95(2)
C2 H2B 0.98(2)
C8 C7 1.492(4)
C8 H8A 1.06(2)
C8 H8B 0.96(2)
C7 H7A 0.99(2)
C7 H7B 1.02(2)
C1 H1A 0.97(2)
C1 H1B 1.02(2)
C4 C3 1.496(4)
C4 H4A 1.01(2)
C4 H4B 0.95(3)
C15 H15 0.9300
C11 C12 1.491(4)
C11 H11A 0.98(3)
C11 H11B 0.94(2)
C9 C10 1.491(4)
C9 H9A 0.97(2)
C9 H9B 0.95(2)
C5 H5A 0.97(2)
C5 H5B 0.98(2)
C12 H12A 0.98(2)
C12 H12B 0.99(3)
C10 H10A 0.96(3)
C10 H10B 0.96(3)
C3 H3A 0.96(2)
C3 H3B 1.01(3)

loop_
_geom_torsion_atom_site_label_1
_geom_torsion_atom_site_label_2
_geom_torsion_atom_site_label_3
_geom_torsion_atom_site_label_4
_geom_torsion
S1 C13 C18 C17 179.89(18)
S1 C13 C14 C15 -179.3(2)
O7 S1 C13 C18 25.5(2)
O7 S1 C13 C14 -155.2(2)
O8 S1 C13 C18 154.29(19)
O8 S1 C13 C14 -26.4(2)
O2 C2 C1 O1 69.8(3)
O5 C8 C7 O4 -70.7(3)
O5 C9 C10 O6 71.6(3)
O3 C4 C3 O2 -72.3(3)
O4 C6 C5 O3 75.1(3)
O6 C11 C12 O1 -66.2(3)
C13 C18 C17 C16 -0.7(4)
C13 C14 C15 C16 -0.5(4)
C18 C13 C14 C15 0.0(4)
C18 C17 C16 C15 0.2(4)
N1 S1 C13 C18 -89.7(2)
N1 S1 C13 C14 89.6(2)
C6 O4 C7 C8 175.1(2)
C17 C16 C15 C14 0.5(4)
C14 C13 C18 C17 0.6(4)
C2 O2 C3 C4 166.9(2)
C8 O5 C9 C10 175.3(2)
C7 O4 C6 C5 -176.8(2)
C1 O1 C12 C11 -178.7(2)
C4 O3 C5 C6 -176.4(2)
C11 O6 C10 C9 178.1(2)
C9 O5 C8 C7 170.7(2)
C5 O3 C4 C3 -174.2(2)
C12 O1 C1 C2 -166.0(2)
C10 O6 C11 C12 178.8(2)
C3 O2 C2 C1 177.2(2)
